data_2217181
loop_
_publ_author_name
'Wayne H. Pearson'
'Shirley Lin'
'Peter M. Iovine'

_publ_section_title
;
 2,4,6-Tris(4-fluorophenyl)-2-(1-pyridyl)-boroxine
;
_journal_coeditor_code LN2002
_journal_issue 1
_journal_name_full 'Acta Crystallographica Section E'
_journal_page_first o235
_journal_page_last o235
_journal_paper_doi 10.1107/S1600536807064367
_journal_volume 64
_journal_year 2008
_chemical_formula_iupac 'C23 H17 B3 F3 N O3'
_chemical_formula_moiety 'C23 H17 B3 F3 N O3'
_chemical_formula_sum 'C23 H17 B3 F3 N O3'
_chemical_formula_weight 444.81
_chemical_name_systematic
;
2,4,6-Tris(4-fluorophenyl)-2-(1-pyridyl)boroxine
;
_space_group_IT_number 14
_symmetry_cell_setting monoclinic
_symmetry_space_group_name_Hall '-P 2yn'
_symmetry_space_group_name_H-M 'P 1 21/n 1'
_atom_sites_solution_hydrogens geom
_atom_sites_solution_primary direct
_atom_sites_solution_secondary difmap
_audit_creation_method SHELXL97
_cell_angle_alpha 90.00
_cell_angle_beta 109.337(3)
_cell_angle_gamma 90.00
_cell_formula_units_Z 4
_cell_length_a 11.6333(5)
_cell_length_b 14.0230(7)
_cell_length_c 14.1181(7)
_cell_measurement_reflns_used 3658
_cell_measurement_temperature 173.0(10)
_cell_measurement_theta_max 65.77
_cell_measurement_theta_min 4.38
_cell_volume 2173.21(18)
_computing_cell_refinement APEX2
_computing_data_collection 'APEX2 (Bruker, 2007)'
_computing_data_reduction APEX2
_computing_molecular_graphics SHELXTL
_computing_publication_material SHELXTL
_computing_structure_refinement SHELXTL
_computing_structure_solution 'SHELXTL (Bruker, 1997)'
_diffrn_ambient_temperature 173.0(10)
_diffrn_detector_area_resol_mean 512
_diffrn_measured_fraction_theta_full 0.966
_diffrn_measured_fraction_theta_max 0.966
_diffrn_measurement_device_type 'Bruker Kappa APEXII'
_diffrn_measurement_method '\w and \f scans'
_diffrn_radiation_monochromator 'multi-layer optics'
_diffrn_radiation_source 'fine-focus sealed tube'
_diffrn_radiation_type CuK\a
_diffrn_radiation_wavelength 1.54178
_diffrn_reflns_av_R_equivalents 0.0338
_diffrn_reflns_av_sigmaI/netI 0.0306
_diffrn_reflns_limit_h_max 13
_diffrn_reflns_limit_h_min -13
_diffrn_reflns_limit_k_max 15
_diffrn_reflns_limit_k_min -14
_diffrn_reflns_limit_l_max 16
_diffrn_reflns_limit_l_min -16
_diffrn_reflns_number 14062
_diffrn_reflns_theta_full 65.77
_diffrn_reflns_theta_max 65.77
_diffrn_reflns_theta_min 4.29
_diffrn_standards_number 0
_exptl_absorpt_coefficient_mu 0.880
_exptl_absorpt_correction_T_max 0.9250
_exptl_absorpt_correction_T_min 0.6270
_exptl_absorpt_correction_type multi-scan
_exptl_absorpt_process_details '(SADABS; Bruker, 2007)'
_exptl_crystal_colour colorless
_exptl_crystal_density_diffrn 1.359
_exptl_crystal_density_meas 1.3370(10)
_exptl_crystal_density_method flotation
_exptl_crystal_description 'regular parallelpiped'
_exptl_crystal_F_000 912
_exptl_crystal_size_max 0.21
_exptl_crystal_size_mid 0.17
_exptl_crystal_size_min 0.09
_refine_diff_density_max 0.206
_refine_diff_density_min -0.176
_refine_ls_extinction_method none
_refine_ls_goodness_of_fit_ref 1.050
_refine_ls_hydrogen_treatment constr
_refine_ls_matrix_type full
_refine_ls_number_parameters 298
_refine_ls_number_reflns 3644
_refine_ls_number_restraints 0
_refine_ls_restrained_S_all 1.050
_refine_ls_R_factor_all 0.0480
_refine_ls_R_factor_gt 0.0375
_refine_ls_shift/su_max 0.001
_refine_ls_shift/su_mean 0.000
_refine_ls_structure_factor_coef Fsqd
_refine_ls_weighting_details 'calc w=1/[\s^2^(Fo^2^)+(0.0502P)^2^+0.2495P] where P=(Fo^2^+2Fc^2^)/3'
_refine_ls_weighting_scheme calc
_refine_ls_wR_factor_gt 0.0957
_refine_ls_wR_factor_ref 0.1030
_reflns_number_gt 2938
_reflns_number_total 3644
_reflns_threshold_expression I>2\s(I)
_cod_data_source_file ln2002.cif
_cod_data_source_block I
_cod_original_sg_symbol_H-M 'P 21/n'
_cod_database_code 2217181
_cod_database_fobs_code 2217181

loop_
_symmetry_equiv_pos_as_xyz
'x, y, z'
'-x+1/2, y+1/2, -z+1/2'
'-x, -y, -z'
'x-1/2, -y-1/2, z-1/2'

loop_
_atom_site_type_symbol
_atom_site_label
_atom_site_fract_x
_atom_site_fract_y
_atom_site_fract_z
_atom_site_U_iso_or_equiv
_atom_site_adp_type
_atom_site_calc_flag
_atom_site_refinement_flags
_atom_site_occupancy
B B1 0.21425(16) 0.82584(13) 1.08171(13) 0.0359(4) Uani d . 1
B B2 0.36099(16) 0.84177(13) 0.99727(13) 0.0363(4) Uani d . 1
B B3 0.16567(16) 0.76504(15) 0.91115(13) 0.0401(4) Uani d . 1
C C1 0.17805(14) 0.83897(11) 1.17787(11) 0.0358(3) Uani d . 1
C C2 0.26454(15) 0.86102(13) 1.27032(11) 0.0441(4) Uani d . 1
C C3 0.23264(17) 0.87064(14) 1.35604(12) 0.0513(4) Uani d . 1
C C4 0.11304(17) 0.85978(13) 1.34796(12) 0.0472(4) Uani d . 1
C C5 0.02435(16) 0.83801(13) 1.25904(12) 0.0498(4) Uani d . 1
C C6 0.05796(15) 0.82702(13) 1.17446(12) 0.0435(4) Uani d . 1
C C7 0.49109(14) 0.87074(11) 0.99830(12) 0.0373(3) Uani d . 1
C C8 0.51903(15) 0.86678(13) 0.90953(13) 0.0459(4) Uani d . 1
C C9 0.63189(16) 0.89261(14) 0.90573(14) 0.0530(5) Uani d . 1
C C10 0.71823(15) 0.92310(13) 0.99324(14) 0.0494(4) Uani d . 1
C C11 0.69654(15) 0.92824(13) 1.08238(13) 0.0476(4) Uani d . 1
C C12 0.58232(14) 0.90218(12) 1.08448(12) 0.0409(4) Uani d . 1
C C13 0.16258(13) 0.65162(12) 0.89309(10) 0.0382(4) Uani d . 1
C C14 0.07361(14) 0.59365(13) 0.90899(12) 0.0444(4) Uani d . 1
C C15 0.07124(17) 0.49535(14) 0.89499(13) 0.0541(5) Uani d . 1
C C16 0.16146(19) 0.45509(14) 0.86634(13) 0.0561(5) Uani d . 1
C C17 0.2526(2) 0.50777(15) 0.85120(14) 0.0601(5) Uani d . 1
C C18 0.25204(17) 0.60527(14) 0.86471(12) 0.0496(4) Uani d . 1
C C19 -0.03505(17) 0.86020(14) 0.82476(13) 0.0509(4) Uani d . 1
C C20 -0.12200(18) 0.90124(15) 0.74360(14) 0.0587(5) Uani d . 1
C C21 -0.10989(18) 0.89522(13) 0.65028(13) 0.0529(4) Uani d . 1
C C22 -0.01015(17) 0.84869(13) 0.64049(12) 0.0488(4) Uani d . 1
C C23 0.07340(16) 0.80916(12) 0.72425(11) 0.0440(4) Uani d . 1
F F1 0.08044(11) 0.87144(9) 1.43108(7) 0.0677(3) Uani d . 1
F F2 0.82939(9) 0.95033(9) 0.98983(9) 0.0696(3) Uani d . 1
F F3 0.16178(14) 0.35866(8) 0.85394(9) 0.0824(4) Uani d . 1
N N1 0.06137(12) 0.81444(9) 0.81514(9) 0.0386(3) Uani d . 1
O O1 0.33071(9) 0.84911(8) 1.08391(7) 0.0375(3) Uani d . 1
O O2 0.28014(10) 0.80708(9) 0.91196(8) 0.0452(3) Uani d . 1
O O3 0.13168(10) 0.78966(8) 0.99819(7) 0.0421(3) Uani d . 1
H H2 0.3454 0.8695 1.2746 0.053 Uiso calc R 1
H H3 0.2912 0.8842 1.4177 0.062 Uiso calc R 1
H H5 -0.0564 0.8308 1.2556 0.060 Uiso calc R 1
H H6 -0.0011 0.8112 1.1138 0.052 Uiso calc R 1
H H8 0.4597 0.8461 0.8511 0.055 Uiso calc R 1
H H9 0.6491 0.8895 0.8460 0.064 Uiso calc R 1
H H11 0.7569 0.9487 1.1404 0.057 Uiso calc R 1
H H12 0.5662 0.9058 1.1447 0.049 Uiso calc R 1
H H14 0.0135 0.6216 0.9298 0.053 Uiso calc R 1
H H15 0.0100 0.4582 0.9049 0.065 Uiso calc R 1
H H17 0.3135 0.4787 0.8323 0.072 Uiso calc R 1
H H18 0.3139 0.6415 0.8545 0.060 Uiso calc R 1
H H19 -0.0436 0.8644 0.8878 0.061 Uiso calc R 1
H H20 -0.1883 0.9328 0.7520 0.070 Uiso calc R 1
H H21 -0.1680 0.9221 0.5946 0.063 Uiso calc R 1
H H22 0.0005 0.8441 0.5782 0.059 Uiso calc R 1
H H23 0.1406 0.7777 0.7175 0.053 Uiso calc R 1

loop_
_atom_site_aniso_label
_atom_site_aniso_U_11
_atom_site_aniso_U_22
_atom_site_aniso_U_33
_atom_site_aniso_U_12
_atom_site_aniso_U_13
_atom_site_aniso_U_23
B1 0.0377(9) 0.0344(10) 0.0351(9) 0.0012(7) 0.0115(7) 0.0014(7)
B2 0.0382(9) 0.0332(9) 0.0379(9) 0.0002(7) 0.0131(7) -0.0012(7)
B3 0.0352(9) 0.0529(12) 0.0333(9) -0.0059(8) 0.0128(7) -0.0055(8)
C1 0.0381(8) 0.0357(8) 0.0331(8) 0.0019(6) 0.0111(6) 0.0004(6)
C2 0.0379(8) 0.0573(11) 0.0366(8) -0.0016(8) 0.0117(7) -0.0043(7)
C3 0.0482(10) 0.0710(13) 0.0315(8) -0.0040(9) 0.0088(7) -0.0072(8)
C4 0.0570(10) 0.0548(11) 0.0357(8) -0.0021(8) 0.0233(7) -0.0041(7)
C5 0.0426(9) 0.0658(12) 0.0449(10) -0.0041(8) 0.0199(7) -0.0031(8)
C6 0.0385(8) 0.0557(11) 0.0352(8) -0.0025(7) 0.0105(6) -0.0038(7)
C7 0.0373(8) 0.0323(8) 0.0423(8) 0.0027(6) 0.0130(6) 0.0026(6)
C8 0.0413(9) 0.0516(10) 0.0463(9) -0.0015(8) 0.0165(7) -0.0039(7)
C9 0.0487(10) 0.0624(12) 0.0557(11) -0.0008(9) 0.0278(8) -0.0003(9)
C10 0.0326(8) 0.0518(11) 0.0670(11) 0.0018(8) 0.0207(8) 0.0092(8)
C11 0.0341(8) 0.0497(11) 0.0532(10) 0.0008(7) 0.0069(7) 0.0059(8)
C12 0.0388(8) 0.0407(9) 0.0409(9) 0.0018(7) 0.0101(7) 0.0045(7)
C13 0.0330(8) 0.0525(10) 0.0261(7) -0.0010(7) 0.0059(6) -0.0006(6)
C14 0.0361(8) 0.0536(11) 0.0396(9) -0.0005(7) 0.0073(7) 0.0014(7)
C15 0.0519(11) 0.0556(12) 0.0475(10) -0.0066(9) 0.0068(8) 0.0070(8)
C16 0.0768(13) 0.0442(11) 0.0401(10) 0.0067(9) 0.0095(9) 0.0036(7)
C17 0.0695(13) 0.0623(13) 0.0520(11) 0.0206(10) 0.0250(9) 0.0043(9)
C18 0.0492(10) 0.0592(12) 0.0445(9) 0.0028(9) 0.0210(8) 0.0005(8)
C19 0.0549(10) 0.0566(11) 0.0452(10) 0.0053(9) 0.0219(8) 0.0004(8)
C20 0.0568(11) 0.0645(13) 0.0548(11) 0.0121(10) 0.0186(9) 0.0064(9)
C21 0.0602(11) 0.0459(11) 0.0454(10) -0.0024(9) 0.0079(8) 0.0023(8)
C22 0.0645(11) 0.0457(10) 0.0347(9) -0.0103(9) 0.0143(8) -0.0045(7)
C23 0.0520(10) 0.0451(10) 0.0377(8) -0.0067(8) 0.0185(7) -0.0058(7)
F1 0.0732(7) 0.0978(9) 0.0428(6) -0.0116(7) 0.0336(5) -0.0133(6)
F2 0.0372(6) 0.0859(9) 0.0901(8) -0.0050(6) 0.0269(6) 0.0086(7)
F3 0.1228(12) 0.0477(8) 0.0700(8) 0.0105(7) 0.0230(7) 0.0021(6)
N1 0.0419(7) 0.0398(8) 0.0353(7) -0.0067(6) 0.0145(6) -0.0049(5)
O1 0.0352(5) 0.0430(6) 0.0341(6) -0.0018(5) 0.0110(4) -0.0021(4)
O2 0.0411(6) 0.0601(8) 0.0371(6) -0.0141(5) 0.0168(5) -0.0105(5)
O3 0.0377(6) 0.0569(7) 0.0330(6) -0.0074(5) 0.0136(5) -0.0086(5)

loop_
_atom_type_symbol
_atom_type_description
_atom_type_scat_dispersion_real
_atom_type_scat_dispersion_imag
_atom_type_scat_source
C C 0.0181 0.0091 'International Tables Vol C Tables 4.2.6.8 and 6.1.1.4'
H H 0.0000 0.0000 'International Tables Vol C Tables 4.2.6.8 and 6.1.1.4'
B B 0.0090 0.0039 'International Tables Vol C Tables 4.2.6.8 and 6.1.1.4'
N N 0.0311 0.0180 'International Tables Vol C Tables 4.2.6.8 and 6.1.1.4'
O O 0.0492 0.0322 'International Tables Vol C Tables 4.2.6.8 and 6.1.1.4'
F F 0.0727 0.0534 'International Tables Vol C Tables 4.2.6.8 and 6.1.1.4'

loop_
_geom_angle_atom_site_label_1
_geom_angle_atom_site_label_2
_geom_angle_atom_site_label_3
_geom_angle
_geom_angle_publ_flag
B1 O3 B3 120.97(13) yes
B1 O1 B2 119.75(13) yes
B2 O2 B3 121.28(12) yes
O3 B1 O1 121.11(14) yes
O3 B1 C1 119.07(14) yes
O1 B1 C1 119.81(14) yes
O2 B2 O1 120.62(14) yes
O2 B2 C7 119.24(14) yes
O1 B2 C7 120.11(14) yes
O3 B3 O2 113.75(13) yes
O3 B3 C13 111.78(14) yes
O2 B3 C13 111.99(14) yes
O3 B3 N1 105.32(13) yes
O2 B3 N1 105.07(13) yes
C13 B3 N1 108.32(12) yes
C6 C1 C2 117.65(14) ?
C6 C1 B1 120.85(14) ?
C2 C1 B1 121.48(14) ?
C9 C8 C7 122.12(16) ?
C9 C8 H8 118.9 ?
C7 C8 H8 118.9 ?
C11 C12 C7 121.45(15) ?
C11 C12 H12 119.3 ?
C7 C12 H12 119.3 ?
F1 C4 C3 118.86(15) ?
F1 C4 C5 118.55(16) ?
C3 C4 C5 122.59(14) ?
C4 C5 C6 118.28(16) ?
C4 C5 H5 120.9 ?
C6 C5 H5 120.9 ?
C12 C7 C8 117.36(15) ?
C12 C7 B2 123.03(14) ?
C8 C7 B2 119.61(14) ?
C3 C2 C1 121.39(16) ?
C3 C2 H2 119.3 ?
C1 C2 H2 119.3 ?
C10 C11 C12 118.45(16) ?
C10 C11 H11 120.8 ?
C12 C11 H11 120.8 ?
C4 C3 C2 118.44(15) ?
C4 C3 H3 120.8 ?
C2 C3 H3 120.8 ?
F2 C10 C11 118.98(16) ?
F2 C10 C9 118.26(16) ?
C11 C10 C9 122.76(16) ?
C5 C6 C1 121.63(15) ?
C5 C6 H6 119.2 ?
C1 C6 H6 119.2 ?
C10 C9 C8 117.86(16) ?
C10 C9 H9 121.1 ?
C8 C9 H9 121.1 ?
C15 C14 C13 122.45(17) ?
C15 C14 H14 118.8 ?
C13 C14 H14 118.8 ?
C17 C18 C13 122.66(18) ?
C17 C18 H18 118.7 ?
C13 C18 H18 118.7 ?
F3 C16 C15 118.89(19) ?
F3 C16 C17 118.75(18) ?
C15 C16 C17 122.35(19) ?
C14 C13 C18 116.10(17) ?
C14 C13 B3 122.04(14) ?
C18 C13 B3 121.80(15) ?
C16 C17 C18 118.34(18) ?
C16 C17 H17 120.8 ?
C18 C17 H17 120.8 ?
C16 C15 C14 118.08(18) ?
C16 C15 H15 121.0 ?
C14 C15 H15 121.0 ?
N1 C23 C22 122.28(16) ?
N1 C23 H23 118.9 ?
C22 C23 H23 118.9 ?
C23 C22 C21 118.94(15) ?
C23 C22 H22 120.5 ?
C21 C22 H22 120.5 ?
C20 C21 C22 118.87(17) ?
C20 C21 H21 120.6 ?
C22 C21 H21 120.6 ?
N1 C19 C20 121.68(16) ?
N1 C19 H19 119.2 ?
C20 C19 H19 119.2 ?
C21 C20 C19 119.46(18) ?
C21 C20 H20 120.3 ?
C19 C20 H20 120.3 ?
C19 N1 C23 118.77(15) ?
C19 N1 B3 122.24(13) ?
C23 N1 B3 118.99(13) ?

loop_
_geom_bond_atom_site_label_1
_geom_bond_atom_site_label_2
_geom_bond_distance
_geom_bond_publ_flag
O3 B1 1.349(2) yes
O3 B3 1.4517(19) yes
F1 C4 1.3574(17) ?
F2 C10 1.3645(18) ?
F3 C16 1.364(2) ?
O1 B1 1.384(2) yes
O1 B2 1.3842(19) yes
O2 B2 1.350(2) yes
O2 B3 1.453(2) yes
B1 C1 1.560(2) yes
B2 C7 1.563(2) yes
B3 C13 1.609(3) yes
B3 N1 1.643(2) yes
C1 C6 1.392(2) ?
C1 C2 1.394(2) ?
C8 C9 1.380(2) ?
C8 C7 1.396(2) ?
C8 H8 0.9300 ?
C12 C11 1.388(2) ?
C12 C7 1.395(2) ?
C12 H12 0.9300 ?
C4 C3 1.366(2) ?
C4 C5 1.370(2) ?
C5 C6 1.383(2) ?
C5 H5 0.9300 ?
C2 C3 1.385(2) ?
C2 H2 0.9300 ?
C11 C10 1.365(2) ?
C11 H11 0.9300 ?
C3 H3 0.9300 ?
C10 C9 1.377(3) ?
C6 H6 0.9300 ?
C9 H9 0.9300 ?
C14 C15 1.391(3) ?
C14 C13 1.392(2) ?
C14 H14 0.9300 ?
C18 C17 1.381(3) ?
C18 C13 1.394(2) ?
C18 H18 0.9300 ?
C16 C15 1.366(3) ?
C16 C17 1.366(3) ?
C17 H17 0.9300 ?
C15 H15 0.9300 ?
C23 N1 1.3382(18) ?
C23 C22 1.374(2) ?
C23 H23 0.9300 ?
C22 C21 1.377(3) ?
C22 H22 0.9300 ?
C21 C20 1.373(2) ?
C21 H21 0.9300 ?
C19 N1 1.338(2) ?
C19 C20 1.378(3) ?
C19 H19 0.9300 ?
C20 H20 0.9300 ?

loop_
_geom_torsion_atom_site_label_1
_geom_torsion_atom_site_label_2
_geom_torsion_atom_site_label_3
_geom_torsion_atom_site_label_4
_geom_torsion
_geom_torsion_publ_flag
B3 O3 B1 O1 6.2(2) yes
B3 O3 B1 C1 -172.23(14) yes
B2 O1 B1 O3 4.7(2) yes
B2 O1 B1 C1 -176.90(14) ?
B3 O2 B2 O1 -8.1(2) yes
B3 O2 B2 C7 170.01(15) ?
B1 O1 B2 O2 -3.7(2) yes
B1 O1 B2 C7 178.20(14) ?
B1 O3 B3 O2 -16.6(2) yes
B1 O3 B3 C13 111.45(16) ?
B1 O3 B3 N1 -131.13(14) ?
B2 O2 B3 O3 17.6(2) yes
B2 O2 B3 C13 -110.35(16) ?
B2 O2 B3 N1 132.28(15) ?
O3 B1 C1 C6 -9.3(2) ?
O1 B1 C1 C6 172.27(15) ?
O3 B1 C1 C2 169.37(15) ?
O1 B1 C1 C2 -9.1(2) ?
F1 C4 C5 C6 179.47(16) ?
C3 C4 C5 C6 -0.2(3) ?
C11 C12 C7 C8 -0.2(2) ?
C11 C12 C7 B2 -179.35(15) ?
C9 C8 C7 C12 0.0(3) ?
C9 C8 C7 B2 179.20(17) ?
O2 B2 C7 C12 -176.35(15) ?
O1 B2 C7 C12 1.8(2) ?
O2 B2 C7 C8 4.5(2) ?
O1 B2 C7 C8 -177.37(15) ?
C6 C1 C2 C3 0.1(3) ?
B1 C1 C2 C3 -178.59(16) ?
C7 C12 C11 C10 0.4(3) ?
F1 C4 C3 C2 -178.37(16) ?
C5 C4 C3 C2 1.3(3) ?
C1 C2 C3 C4 -1.2(3) ?
C12 C11 C10 F2 178.71(16) ?
C12 C11 C10 C9 -0.4(3) ?
C4 C5 C6 C1 -1.0(3) ?
C2 C1 C6 C5 1.0(3) ?
B1 C1 C6 C5 179.74(15) ?
F2 C10 C9 C8 -178.89(16) ?
C11 C10 C9 C8 0.3(3) ?
C7 C8 C9 C10 0.0(3) ?
C15 C14 C13 C18 -1.7(2) ?
C15 C14 C13 B3 -179.04(15) ?
C17 C18 C13 C14 1.0(2) ?
C17 C18 C13 B3 178.41(16) ?
O3 B3 C13 C14 38.0(2) ?
O2 B3 C13 C14 167.00(13) ?
N1 B3 C13 C14 -77.59(17) ?
O3 B3 C13 C18 -139.19(15) ?
O2 B3 C13 C18 -10.2(2) ?
N1 B3 C13 C18 105.20(16) ?
F3 C16 C17 C18 -179.49(16) ?
C15 C16 C17 C18 -0.6(3) ?
C13 C18 C17 C16 0.0(3) ?
F3 C16 C15 C14 178.88(15) ?
C17 C16 C15 C14 0.0(3) ?
C13 C14 C15 C16 1.2(3) ?
N1 C23 C22 C21 -0.1(3) ?
C23 C22 C21 C20 0.5(3) ?
C22 C21 C20 C19 -0.5(3) ?
N1 C19 C20 C21 0.0(3) ?
C20 C19 N1 C23 0.4(3) ?
C20 C19 N1 B3 -179.92(17) ?
C22 C23 N1 C19 -0.3(2) ?
C22 C23 N1 B3 179.95(15) ?
O3 B3 N1 C19 -4.1(2) ?
O2 B3 N1 C19 -124.55(16) ?
C13 B3 N1 C19 115.61(16) ?
O3 B3 N1 C23 175.57(13) ?
O2 B3 N1 C23 55.15(18) ?
C13 B3 N1 C23 -64.69(17) ?
